data_7013791
loop_
_publ_author_name
'Oakley, Sarah H.'
'Soria, Delia B.'
'Coles, Martyn P.'
'Hitchcock, Peter B.'

_publ_section_title
;
 Structural diversity in the coordination of amidines and guanidines to
 monovalent metal halides.
;
_journal_issue 4
_journal_name_full 'Dalton transactions (Cambridge, England : 2003)'
_journal_page_first 537
_journal_page_last 546
_journal_paper_doi 10.1039/b314707j
_journal_year 2004
_chemical_compound_source 'synthesis as described'
_chemical_formula_moiety 'C25 H28 Cl1 Cu1 N3 P1'
_chemical_formula_sum 'C25 H28 Cl Cu N3 P'
_chemical_formula_weight 500.46
_chemical_name_common '[CuCl(PPh3)(C7H13N3)]'
_chemical_name_systematic
;
?
;
_space_group_IT_number 14
_symmetry_cell_setting monoclinic
_symmetry_Int_Tables_number 14
_symmetry_space_group_name_Hall '-P 2yn'
_symmetry_space_group_name_H-M 'P 1 21/n 1'
_atom_sites_solution_hydrogens geom
_atom_sites_solution_primary direct
_atom_sites_solution_secondary difmap
_audit_conform_dict_location ftp://ftp.iucr.org/pub/cif_core.dic
_audit_conform_dict_name cif_core.dic
_audit_conform_dict_version 2.2
_audit_creation_date 2002-10-30T14:47:10-00:00
_audit_creation_method 'WinGX routine CIF_UPDATE'
_cell_angle_alpha 90
_cell_angle_beta 90.656(1)
_cell_angle_gamma 90
_cell_formula_units_Z 4
_cell_length_a 9.3552(1)
_cell_length_b 16.3599(3)
_cell_length_c 15.2723(2)
_cell_measurement_reflns_used 11653
_cell_measurement_temperature 173(2)
_cell_measurement_theta_max 27.878
_cell_measurement_theta_min 3.705
_cell_measurement_wavelength 0.71073
_cell_volume 2337.27(6)
_computing_cell_refinement 'HKL Scalepack (Otwinowski & Minor 1997)'
_computing_data_collection 'Collect (Nonius BV, 1997-2000)'
_computing_data_reduction 'HKL Denzo and Scalepack (Otwinowski & Minor 1997)'
_computing_molecular_graphics 'Ortep-3 for Windows (Farrugia, 1997)'
_computing_publication_material 'WinGX publication routines (Farrugia, 1999)'
_computing_structure_refinement 'SHELXL-97 (Sheldrick, 1997)'
_computing_structure_solution 'SHELXS-97 (Sheldrick, 1997)'
_diffrn_ambient_temperature 173(2)
_diffrn_measured_fraction_theta_full 0.989
_diffrn_measured_fraction_theta_max 0.989
_diffrn_measurement_device '95mm CCD camera on \k-goniostat'
_diffrn_measurement_device_type KappaCCD
_diffrn_measurement_method CCD
_diffrn_radiation_monochromator graphite
_diffrn_radiation_probe x-ray
_diffrn_radiation_type MoK\a
_diffrn_radiation_wavelength 0.71073
_diffrn_reflns_av_R_equivalents 0.0438
_diffrn_reflns_av_unetI/netI 0.0346
_diffrn_reflns_limit_h_max 12
_diffrn_reflns_limit_h_min -12
_diffrn_reflns_limit_k_max 21
_diffrn_reflns_limit_k_min -16
_diffrn_reflns_limit_l_max 19
_diffrn_reflns_limit_l_min -19
_diffrn_reflns_number 21620
_diffrn_reflns_theta_full 27.88
_diffrn_reflns_theta_max 27.88
_diffrn_reflns_theta_min 3.97
_exptl_absorpt_coefficient_mu 1.135
_exptl_absorpt_correction_T_max 0.7215
_exptl_absorpt_correction_T_min 0.6284
_exptl_absorpt_correction_type multi-scan
_exptl_absorpt_process_details
;
[c.f. r.h. blessing, acta cryst. (1995), a51, 33-38]
;
_exptl_crystal_colour colourless
_exptl_crystal_density_diffrn 1.422
_exptl_crystal_density_method 'not measured'
_exptl_crystal_description prism
_exptl_crystal_F_000 1040
_exptl_crystal_size_max 0.3
_exptl_crystal_size_mid 0.3
_exptl_crystal_size_min 0.3
_refine_diff_density_max 0.291
_refine_diff_density_min -0.368
_refine_diff_density_rms 0.051
_refine_ls_extinction_method none
_refine_ls_goodness_of_fit_ref 1.015
_refine_ls_hydrogen_treatment 'H on N2 refined; others riding'
_refine_ls_matrix_type full
_refine_ls_number_parameters 284
_refine_ls_number_reflns 5515
_refine_ls_number_restraints 0
_refine_ls_restrained_S_all 1.015
_refine_ls_R_factor_all 0.0444
_refine_ls_R_factor_gt 0.0323
_refine_ls_shift/su_max 0.001
_refine_ls_shift/su_mean 0
_refine_ls_structure_factor_coef Fsqd
_refine_ls_weighting_details 'calc w=1/[\s^2^(Fo^2^)+(0.0238P)^2^+1.5020P] where P=(Fo^2^+2Fc^2^)/3'
_refine_ls_weighting_scheme calc
_refine_ls_wR_factor_gt 0.0691
_refine_ls_wR_factor_ref 0.0738
_reflns_number_gt 4591
_reflns_number_total 5515
_reflns_threshold_expression >2sigma(I)
_cod_data_source_file b314707j.txt
_cod_data_source_block (6)-nov102
_cod_original_sg_symbol_H-M P2(1)/n
_cod_database_code 7013791

loop_
_symmetry_equiv_pos_as_xyz
'x, y, z'
'-x+1/2, y+1/2, -z+1/2'
'-x, -y, -z'
'x-1/2, -y-1/2, z-1/2'

loop_
_atom_site_label
_atom_site_type_symbol
_atom_site_fract_x
_atom_site_fract_y
_atom_site_fract_z
_atom_site_U_iso_or_equiv
_atom_site_adp_type
_atom_site_occupancy
_atom_site_symmetry_multiplicity
_atom_site_calc_flag
_atom_site_refinement_flags
_atom_site_disorder_assembly
_atom_site_disorder_group
Cu Cu 0.81247(2) 0.091706(14) 0.825875(14) 0.02710(7) Uani 1 1 d . . .
Cl Cl 0.70732(5) 0.15148(3) 0.94295(3) 0.03509(12) Uani 1 1 d . . .
P P 0.69171(5) 0.06916(3) 0.70366(3) 0.02437(10) Uani 1 1 d . . .
N1 N 1.01635(16) 0.06357(10) 0.84041(10) 0.0304(3) Uani 1 1 d . . .
N3 N 1.23676(16) 0.05024(10) 0.91569(11) 0.0334(4) Uani 1 1 d . . .
N2 N 1.0480(2) 0.12147(12) 0.97634(11) 0.0401(4) Uani 1 1 d . . .
H2 H 0.966(3) 0.1341(14) 0.9714(14) 0.038(6) Uiso 1 1 d . . .
C1 C 1.09977(19) 0.07670(11) 0.90950(12) 0.0283(4) Uani 1 1 d . . .
C2 C 1.0879(2) 0.02370(13) 0.76662(13) 0.0367(5) Uani 1 1 d . . .
H2A H 1.1485 0.064 0.7361 0.044 Uiso 1 1 calc R . .
H2B H 1.0152 0.0033 0.7244 0.044 Uiso 1 1 calc R . .
C3 C 1.1789(2) -0.04657(13) 0.79830(14) 0.0405(5) Uani 1 1 d . . .
H3A H 1.1194 -0.0866 0.8301 0.049 Uiso 1 1 calc R . .
H3B H 1.2229 -0.0746 0.7479 0.049 Uiso 1 1 calc R . .
C4 C 1.2935(2) -0.01310(14) 0.85831(14) 0.0403(5) Uani 1 1 d . . .
H4A H 1.3337 -0.058 0.8943 0.048 Uiso 1 1 calc R . .
H4B H 1.3717 0.0101 0.8229 0.048 Uiso 1 1 calc R . .
C5 C 1.3325(2) 0.07170(15) 0.98865(14) 0.0426(5) Uani 1 1 d . . .
H5A H 1.429 0.0833 0.9658 0.051 Uiso 1 1 calc R . .
H5B H 1.3404 0.0247 1.0292 0.051 Uiso 1 1 calc R . .
C6 C 1.2804(2) 0.14441(16) 1.03756(16) 0.0492(6) Uani 1 1 d . . .
H6A H 1.2932 0.1943 1.0017 0.059 Uiso 1 1 calc R . .
H6B H 1.3364 0.151 1.0925 0.059 Uiso 1 1 calc R . .
C7 C 1.1253(2) 0.13352(16) 1.05824(14) 0.0444(5) Uani 1 1 d . . .
H7A H 1.1126 0.0856 1.0969 0.053 Uiso 1 1 calc R . .
H7B H 1.0887 0.1825 1.0888 0.053 Uiso 1 1 calc R . .
C8 C 0.79318(19) 0.08274(11) 0.60261(12) 0.0281(4) Uani 1 1 d . . .
C9 C 0.7787(2) 0.03130(14) 0.53048(12) 0.0356(4) Uani 1 1 d . . .
H9 H 0.7164 -0.0145 0.5331 0.043 Uiso 1 1 calc R . .
C10 C 0.8545(2) 0.04639(16) 0.45505(14) 0.0462(6) Uani 1 1 d . . .
H10 H 0.8447 0.0106 0.4063 0.055 Uiso 1 1 calc R . .
C11 C 0.9443(2) 0.11305(16) 0.45005(15) 0.0482(6) Uani 1 1 d . . .
H11 H 0.9943 0.124 0.3975 0.058 Uiso 1 1 calc R . .
C12 C 0.9615(2) 0.16389(15) 0.52157(16) 0.0471(6) Uani 1 1 d . . .
H12 H 1.0245 0.2094 0.5186 0.056 Uiso 1 1 calc R . .
C13 C 0.8870(2) 0.14848(13) 0.59751(14) 0.0383(5) Uani 1 1 d . . .
H13 H 0.9 0.1832 0.6468 0.046 Uiso 1 1 calc R . .
C14 C 0.62891(19) -0.03640(11) 0.69295(11) 0.0252(4) Uani 1 1 d . . .
C15 C 0.7223(2) -0.09820(12) 0.71986(13) 0.0359(4) Uani 1 1 d . . .
H15 H 0.8118 -0.0843 0.7458 0.043 Uiso 1 1 calc R . .
C16 C 0.6858(3) -0.17957(13) 0.70913(16) 0.0462(5) Uani 1 1 d . . .
H16 H 0.7512 -0.2211 0.7264 0.055 Uiso 1 1 calc R . .
C17 C 0.5546(2) -0.20071(13) 0.67348(15) 0.0421(5) Uani 1 1 d . . .
H17 H 0.5292 -0.2566 0.6669 0.051 Uiso 1 1 calc R . .
C18 C 0.4609(2) -0.14030(13) 0.64752(14) 0.0387(5) Uani 1 1 d . . .
H18 H 0.3706 -0.1547 0.6229 0.046 Uiso 1 1 calc R . .
C19 C 0.4975(2) -0.05836(12) 0.65707(13) 0.0326(4) Uani 1 1 d . . .
H19 H 0.432 -0.0171 0.6389 0.039 Uiso 1 1 calc R . .
C20 C 0.53294(19) 0.13168(11) 0.68332(12) 0.0272(4) Uani 1 1 d . . .
C21 C 0.4748(2) 0.14391(13) 0.59974(14) 0.0370(5) Uani 1 1 d . . .
H21 H 0.5191 0.1194 0.5506 0.044 Uiso 1 1 calc R . .
C22 C 0.3536(2) 0.19116(14) 0.58749(16) 0.0449(5) Uani 1 1 d . . .
H22 H 0.3145 0.1987 0.5304 0.054 Uiso 1 1 calc R . .
C23 C 0.2897(2) 0.22743(14) 0.65890(17) 0.0488(6) Uani 1 1 d . . .
H23 H 0.2066 0.2601 0.6508 0.059 Uiso 1 1 calc R . .
C24 C 0.3461(2) 0.21631(15) 0.74151(17) 0.0493(6) Uani 1 1 d . . .
H24 H 0.3013 0.2411 0.7903 0.059 Uiso 1 1 calc R . .
C25 C 0.4683(2) 0.16906(13) 0.75414(14) 0.0373(5) Uani 1 1 d . . .
H25 H 0.5074 0.1624 0.8114 0.045 Uiso 1 1 calc R . .

loop_
_atom_site_aniso_label
_atom_site_aniso_U_11
_atom_site_aniso_U_22
_atom_site_aniso_U_33
_atom_site_aniso_U_23
_atom_site_aniso_U_13
_atom_site_aniso_U_12
Cu 0.02858(12) 0.02796(13) 0.02465(12) -0.00306(9) -0.00404(8) 0.00085(9)
Cl 0.0317(2) 0.0432(3) 0.0304(2) -0.0102(2) 0.00080(18) 0.0003(2)
P 0.0250(2) 0.0258(2) 0.0222(2) -0.00227(17) -0.00239(17) 0.00199(18)
N1 0.0277(8) 0.0373(9) 0.0262(8) -0.0060(7) -0.0024(6) 0.0058(7)
N3 0.0248(8) 0.0413(10) 0.0340(9) -0.0002(7) -0.0016(6) 0.0029(7)
N2 0.0308(9) 0.0553(12) 0.0339(9) -0.0148(8) -0.0108(7) 0.0115(9)
C1 0.0268(9) 0.0292(10) 0.0288(9) 0.0020(7) -0.0001(7) 0.0003(7)
C2 0.0339(10) 0.0454(12) 0.0309(10) -0.0084(9) 0.0034(8) 0.0022(9)
C3 0.0397(11) 0.0384(12) 0.0439(12) -0.0062(9) 0.0134(9) 0.0045(9)
C4 0.0319(10) 0.0471(13) 0.0420(12) 0.0032(10) 0.0072(9) 0.0112(9)
C5 0.0254(10) 0.0594(14) 0.0429(12) 0.0045(10) -0.0070(8) -0.0044(10)
C6 0.0452(13) 0.0565(15) 0.0454(13) -0.0029(11) -0.0133(10) -0.0110(11)
C7 0.0393(12) 0.0603(15) 0.0335(11) -0.0104(10) -0.0093(9) 0.0028(11)
C8 0.0255(9) 0.0324(10) 0.0263(9) 0.0021(7) -0.0023(7) 0.0029(8)
C9 0.0323(10) 0.0469(12) 0.0275(10) -0.0031(8) 0.0003(8) 0.0007(9)
C10 0.0413(12) 0.0694(16) 0.0279(11) -0.0022(10) 0.0030(9) 0.0098(12)
C11 0.0363(11) 0.0706(17) 0.0379(12) 0.0171(11) 0.0105(9) 0.0139(11)
C12 0.0352(11) 0.0464(13) 0.0598(15) 0.0163(11) 0.0079(10) -0.0015(10)
C13 0.0377(11) 0.0361(11) 0.0411(12) 0.0015(9) 0.0013(9) -0.0011(9)
C14 0.0292(9) 0.0259(9) 0.0205(8) -0.0012(7) 0.0019(7) 0.0015(7)
C15 0.0376(10) 0.0333(11) 0.0365(11) 0.0012(8) -0.0085(9) 0.0027(9)
C16 0.0544(14) 0.0301(11) 0.0539(14) 0.0047(10) -0.0047(11) 0.0102(10)
C17 0.0518(13) 0.0259(10) 0.0488(13) -0.0049(9) 0.0051(10) -0.0018(10)
C18 0.0346(11) 0.0352(11) 0.0461(12) -0.0062(9) 0.0027(9) -0.0071(9)
C19 0.0291(9) 0.0310(10) 0.0376(11) -0.0005(8) -0.0004(8) 0.0015(8)
C20 0.0263(9) 0.0215(9) 0.0338(10) 0.0018(7) -0.0017(7) 0.0009(7)
C21 0.0357(10) 0.0401(12) 0.0349(11) 0.0040(9) -0.0048(8) 0.0045(9)
C22 0.0379(11) 0.0436(13) 0.0530(14) 0.0100(10) -0.0143(10) 0.0044(10)
C23 0.0341(11) 0.0354(12) 0.0767(17) 0.0016(11) -0.0121(11) 0.0104(10)
C24 0.0401(12) 0.0464(13) 0.0615(15) -0.0140(11) -0.0003(11) 0.0137(10)
C25 0.0355(10) 0.0360(11) 0.0403(11) -0.0064(9) -0.0034(9) 0.0063(9)

loop_
_atom_type_symbol
_atom_type_description
_atom_type_scat_dispersion_real
_atom_type_scat_dispersion_imag
_atom_type_scat_source
C C 0.0033 0.0016 'International Tables Vol C Tables 4.2.6.8 and 6.1.1.4'
H H 0 0 'International Tables Vol C Tables 4.2.6.8 and 6.1.1.4'
Cl Cl 0.1484 0.1585 'International Tables Vol C Tables 4.2.6.8 and 6.1.1.4'
Cu Cu 0.3201 1.2651 'International Tables Vol C Tables 4.2.6.8 and 6.1.1.4'
N N 0.0061 0.0033 'International Tables Vol C Tables 4.2.6.8 and 6.1.1.4'
P P 0.1023 0.0942 'International Tables Vol C Tables 4.2.6.8 and 6.1.1.4'

loop_
_geom_angle_atom_site_label_1
_geom_angle_atom_site_label_2
_geom_angle_atom_site_label_3
_geom_angle
_geom_angle_site_symmetry_1
_geom_angle_site_symmetry_3
_geom_angle_publ_flag
N1 Cu P 122.85(5) . . ?
N1 Cu Cl 116.02(5) . . ?
P Cu Cl 121.115(19) . . ?
C20 P C14 104.68(8) . . ?
C20 P C8 102.52(8) . . ?
C14 P C8 101.99(8) . . ?
C20 P Cu 117.29(6) . . ?
C14 P Cu 113.25(6) . . ?
C8 P Cu 115.30(6) . . ?
C1 N1 C2 114.46(15) . . ?
C1 N1 Cu 127.80(13) . . ?
C2 N1 Cu 117.74(12) . . ?
C1 N3 C4 122.31(16) . . ?
C1 N3 C5 123.12(17) . . ?
C4 N3 C5 113.78(16) . . ?
C1 N2 C7 123.05(18) . . ?
N1 C1 N2 118.52(16) . . ?
N1 C1 N3 123.55(17) . . ?
N2 C1 N3 117.87(17) . . ?
N1 C2 C3 110.66(16) . . ?
C4 C3 C2 108.29(18) . . ?
N3 C4 C3 111.24(16) . . ?
N3 C5 C6 111.83(17) . . ?
C5 C6 C7 109.52(19) . . ?
N2 C7 C6 107.98(18) . . ?
C13 C8 C9 118.61(18) . . ?
C13 C8 P 118.27(15) . . ?
C9 C8 P 123.10(15) . . ?
C10 C9 C8 120.4(2) . . ?
C11 C10 C9 120.4(2) . . ?
C10 C11 C12 119.9(2) . . ?
C11 C12 C13 119.9(2) . . ?
C12 C13 C8 120.8(2) . . ?
C19 C14 C15 118.54(18) . . ?
C19 C14 P 124.15(14) . . ?
C15 C14 P 117.26(14) . . ?
C16 C15 C14 120.62(19) . . ?
C17 C16 C15 120.3(2) . . ?
C18 C17 C16 119.6(2) . . ?
C17 C18 C19 120.4(2) . . ?
C14 C19 C18 120.45(18) . . ?
C25 C20 C21 118.74(17) . . ?
C25 C20 P 118.38(14) . . ?
C21 C20 P 122.88(15) . . ?
C22 C21 C20 120.9(2) . . ?
C21 C22 C23 119.6(2) . . ?
C24 C23 C22 120.1(2) . . ?
C23 C24 C25 120.5(2) . . ?
C20 C25 C24 120.1(2) . . ?

loop_
_geom_bond_atom_site_label_1
_geom_bond_atom_site_label_2
_geom_bond_distance
_geom_bond_site_symmetry_2
_geom_bond_publ_flag
Cu N1 1.9722(15) . ?
Cu P 2.2018(5) . ?
Cu Cl 2.2718(5) . ?
P C20 1.8271(18) . ?
P C14 1.8309(18) . ?
P C8 1.8345(19) . ?
N1 C1 1.323(2) . ?
N1 C2 1.470(2) . ?
N3 C1 1.355(2) . ?
N3 C4 1.461(3) . ?
N3 C5 1.464(3) . ?
N2 C1 1.351(3) . ?
N2 C7 1.451(3) . ?
C2 C3 1.507(3) . ?
C3 C4 1.505(3) . ?
C5 C6 1.490(3) . ?
C6 C7 1.498(3) . ?
C8 C13 1.391(3) . ?
C8 C9 1.392(3) . ?
C9 C10 1.382(3) . ?
C10 C11 1.379(3) . ?
C11 C12 1.381(4) . ?
C12 C13 1.383(3) . ?
C14 C19 1.388(3) . ?
C14 C15 1.395(3) . ?
C15 C16 1.384(3) . ?
C16 C17 1.381(3) . ?
C17 C18 1.376(3) . ?
C18 C19 1.391(3) . ?
C20 C25 1.387(3) . ?
C20 C21 1.396(3) . ?
C21 C22 1.383(3) . ?
C22 C23 1.384(3) . ?
C23 C24 1.374(3) . ?
C24 C25 1.392(3) . ?
